data_7247282
loop_
_publ_author_name
'Alfuth, Jan'
'Jeannin, Olivier'
'Fourmigu\'e, Marc'

_publ_section_title
;
 Chalcogen bonding interactions in a series of aromatic selenocyanates
;
_journal_issue 37
_journal_name_full CrystEngComm
_journal_page_first 5316
_journal_page_last 5323
_journal_paper_doi 10.1039/D3CE00745F
_journal_volume 25
_journal_year 2023
_chemical_formula_moiety 'C8 H4 N2 Se2'
_chemical_formula_sum 'C8 H4 N2 Se2'
_chemical_formula_weight 286.05
_space_group_IT_number 14
_space_group_name_Hall '-P 2ybc'
_space_group_name_H-M_alt 'P 1 21/c 1'
_symmetry_cell_setting monoclinic
_symmetry_Int_Tables_number 14
_symmetry_space_group_name_Hall '-P 2ybc'
_symmetry_space_group_name_H-M 'P 1 21/c 1'
_atom_sites_solution_hydrogens geom
_atom_sites_solution_primary dual
_audit_conform_dict_location ftp://ftp.iucr.org/pub/cif_core.dic
_audit_conform_dict_name cif_core.dic
_audit_conform_dict_version 2.4.3
_audit_creation_date 2023-01-17T17:17:00-00:00
_audit_creation_method 'WinGX routine CIF_UPDATE'
_audit_update_record
;
2023-08-29 deposited with the CCDC.	2023-08-30 downloaded from the CCDC.
;
_cell_angle_alpha 90
_cell_angle_beta 95.910(5)
_cell_angle_gamma 90
_cell_formula_units_Z 2
_cell_length_a 9.1170(12)
_cell_length_b 4.0552(5)
_cell_length_c 11.8113(13)
_cell_measurement_reflns_used 3122
_cell_measurement_temperature 150(2)
_cell_measurement_theta_max 27.44
_cell_measurement_theta_min 2.25
_cell_measurement_wavelength 0.71073
_cell_volume 434.36(9)
_computing_cell_refinement 'APEX3 (Bruker, 2015)'
_computing_data_collection 'Bruker APEX3 (Bruker, 2015)'
_computing_data_reduction 'SAINT (Bruker, 2014)'
_computing_molecular_graphics 'Ortep for Windows (Farrugia, 2012)'
_computing_publication_material 'WinGX publication routines (Farrugia, 2012)'
_computing_structure_refinement 'SHELXL-2014/7 (Sheldrick, 2014)'
_diffrn_ambient_temperature 150(2)
_diffrn_detector 'CCD plate'
_diffrn_measured_fraction_theta_full 0.964
_diffrn_measured_fraction_theta_max 0.966
_diffrn_measurement_device_type 'D8 VENTURE Bruker AXS'
_diffrn_measurement_method 'rotation images'
_diffrn_orient_matrix_UB_11 0.07731
_diffrn_orient_matrix_UB_12 0.167751
_diffrn_orient_matrix_UB_13 0.02425
_diffrn_orient_matrix_UB_21 0.075039
_diffrn_orient_matrix_UB_22 -0.13529
_diffrn_orient_matrix_UB_23 -0.035161
_diffrn_orient_matrix_UB_31 -0.0235
_diffrn_orient_matrix_UB_32 0.119864
_diffrn_orient_matrix_UB_33 -0.073625
_diffrn_radiation_monochromator 'multilayer monochromator'
_diffrn_radiation_probe x-ray
_diffrn_radiation_source 'Incoatec microfocus sealed tube'
_diffrn_radiation_type MoK\a
_diffrn_radiation_wavelength 0.71073
_diffrn_reflns_av_R_equivalents 0.025
_diffrn_reflns_av_unetI/netI 0.0242
_diffrn_reflns_Laue_measured_fraction_full 0.964
_diffrn_reflns_Laue_measured_fraction_max 0.966
_diffrn_reflns_limit_h_max 11
_diffrn_reflns_limit_h_min -11
_diffrn_reflns_limit_k_max 4
_diffrn_reflns_limit_k_min -5
_diffrn_reflns_limit_l_max 15
_diffrn_reflns_limit_l_min -15
_diffrn_reflns_number 4064
_diffrn_reflns_point_group_measured_fraction_full 0.964
_diffrn_reflns_point_group_measured_fraction_max 0.966
_diffrn_reflns_theta_full 25.242
_diffrn_reflns_theta_max 27.472
_diffrn_reflns_theta_min 3.934
_diffrn_standards_number 0
_exptl_absorpt_coefficient_mu 8.451
_exptl_absorpt_correction_T_max 0.776
_exptl_absorpt_correction_T_min 0.608
_exptl_absorpt_correction_type multi-scan
_exptl_absorpt_process_details
;
  [Sheldrick, G.M. (2014). SADABS Bruker AXS Inc., Madison, Wisconsin, USA]
;
_exptl_crystal_colour colorless
_exptl_crystal_density_diffrn 2.187
_exptl_crystal_density_method 'not measured'
_exptl_crystal_description prism
_exptl_crystal_F_000 268
_exptl_crystal_size_max 0.11
_exptl_crystal_size_mid 0.05
_exptl_crystal_size_min 0.03
_refine_diff_density_max 0.305
_refine_diff_density_min -0.514
_refine_diff_density_rms 0.084
_refine_ls_extinction_method none
_refine_ls_goodness_of_fit_ref 1.114
_refine_ls_hydrogen_treatment constr
_refine_ls_matrix_type full
_refine_ls_number_constraints 0
_refine_ls_number_parameters 55
_refine_ls_number_reflns 958
_refine_ls_number_restraints 0
_refine_ls_restrained_S_all 1.114
_refine_ls_R_factor_all 0.0214
_refine_ls_R_factor_gt 0.0184
_refine_ls_shift/su_max 0.001
_refine_ls_shift/su_mean 0
_refine_ls_structure_factor_coef Fsqd
_refine_ls_weighting_details 'w=1/[\s^2^(Fo^2^)+(0.0119P)^2^+0.3115P] where P=(Fo^2^+2Fc^2^)/3'
_refine_ls_weighting_scheme calc
_refine_ls_wR_factor_gt 0.0422
_refine_ls_wR_factor_ref 0.0435
_reflns_Friedel_coverage 0
_reflns_number_gt 850
_reflns_number_total 958
_reflns_threshold_expression 'I > 2\s(I)'
_cod_data_source_file d3ce00745f2.cif
_cod_data_source_block shelx_CCDC2
_cod_depositor_comments 'Adding full bibliography for 7247280--7247285.cif.'
_cod_original_sg_symbol_H-M 'P 21/c'
_cod_database_code 7247282

loop_
_symmetry_equiv_pos_as_xyz
'x, y, z'
'-x, y+1/2, -z+1/2'
'-x, -y, -z'
'x, -y-1/2, z-1/2'

loop_
_atom_site_label
_atom_site_type_symbol
_atom_site_fract_x
_atom_site_fract_y
_atom_site_fract_z
_atom_site_U_iso_or_equiv
_atom_site_adp_type
_atom_site_occupancy
_atom_site_site_symmetry_order
_atom_site_calc_flag
_atom_site_refinement_flags_posn
_atom_site_refinement_flags_adp
_atom_site_refinement_flags_occupancy
_atom_site_disorder_assembly
_atom_site_disorder_group
C1 C 0.4686(2) 0.3229(5) 0.39920(16) 0.0176(4) Uani 1 1 d . . . . .
H1 H 0.4467 0.2023 0.3306 0.021 Uiso 1 1 calc R U . . .
C2 C 0.35738(18) 0.3974(4) 0.46758(15) 0.0146(3) Uani 1 1 d . . . . .
C3 C 0.3878(2) 0.5734(5) 0.56770(15) 0.0171(4) Uani 1 1 d . . . . .
H3 H 0.3111 0.6231 0.6136 0.021 Uiso 1 1 calc R U . . .
C4 C 0.15213(19) 0.3519(5) 0.27709(16) 0.0174(3) Uani 1 1 d . . . . .
N1 N 0.14594(17) 0.4140(5) 0.18167(13) 0.0251(4) Uani 1 1 d . . . . .
Se1 Se 0.15770(2) 0.24408(4) 0.42941(2) 0.01652(9) Uani 1 1 d . . . . .

loop_
_atom_site_aniso_label
_atom_site_aniso_U_11
_atom_site_aniso_U_22
_atom_site_aniso_U_33
_atom_site_aniso_U_23
_atom_site_aniso_U_13
_atom_site_aniso_U_12
C1 0.0169(9) 0.0199(9) 0.0161(9) -0.0029(7) 0.0016(7) -0.0003(7)
C2 0.0116(8) 0.0153(8) 0.0163(8) 0.0023(7) -0.0015(6) 0.0002(6)
C3 0.0146(8) 0.0197(9) 0.0174(9) 0.0002(7) 0.0034(6) 0.0012(7)
C4 0.0117(8) 0.0207(8) 0.0196(9) -0.0006(7) 0.0000(6) 0.0005(7)
N1 0.0186(8) 0.0361(11) 0.0203(9) 0.0029(7) 0.0006(7) -0.0017(7)
Se1 0.01257(11) 0.02185(13) 0.01480(12) 0.00190(6) -0.00014(7) -0.00295(6)

loop_
_atom_type_symbol
_atom_type_description
_atom_type_scat_dispersion_real
_atom_type_scat_dispersion_imag
_atom_type_scat_source
C C 0.0033 0.0016 'International Tables Vol C Tables 4.2.6.8 and 6.1.1.4'
H H 0 0 'International Tables Vol C Tables 4.2.6.8 and 6.1.1.4'
N N 0.0061 0.0033 'International Tables Vol C Tables 4.2.6.8 and 6.1.1.4'
Se Se -0.0929 2.2259 'International Tables Vol C Tables 4.2.6.8 and 6.1.1.4'

loop_
_geom_angle_atom_site_label_1
_geom_angle_atom_site_label_2
_geom_angle_atom_site_label_3
_geom_angle
_geom_angle_site_symmetry_1
_geom_angle_site_symmetry_3
_geom_angle_publ_flag
C3 C1 C2 119.42(17) 3_666 . ?
C3 C1 H1 120.3 3_666 . ?
C2 C1 H1 120.3 . . ?
C3 C2 C1 120.87(16) . . ?
C3 C2 Se1 117.79(12) . . ?
C1 C2 Se1 121.29(13) . . ?
C2 C3 C1 119.72(16) . 3_666 ?
C2 C3 H3 120.1 . . ?
C1 C3 H3 120.1 3_666 . ?
N1 C4 Se1 178.38(18) . . ?
C4 Se1 C2 94.69(8) . . ?

loop_
_geom_bond_atom_site_label_1
_geom_bond_atom_site_label_2
_geom_bond_distance
_geom_bond_site_symmetry_2
_geom_bond_publ_flag
C1 C3 1.392(3) 3_666 ?
C1 C2 1.393(2) . ?
C1 H1 0.95 . ?
C2 C3 1.384(2) . ?
C2 Se1 1.9327(17) . ?
C3 C1 1.392(3) 3_666 ?
C3 H3 0.95 . ?
C4 N1 1.150(2) . ?
C4 Se1 1.8471(19) . ?

loop_
_geom_torsion_atom_site_label_1
_geom_torsion_atom_site_label_2
_geom_torsion_atom_site_label_3
_geom_torsion_atom_site_label_4
_geom_torsion
_geom_torsion_site_symmetry_1
_geom_torsion_site_symmetry_2
_geom_torsion_site_symmetry_3
_geom_torsion_site_symmetry_4
_geom_torsion_publ_flag
C3 C1 C2 C3 0.1(3) 3_666 . . . ?
C3 C1 C2 Se1 -177.34(13) 3_666 . . . ?
C1 C2 C3 C1 -0.1(3) . . . 3_666 ?
Se1 C2 C3 C1 177.43(14) . . . 3_666 ?
